data_2002709
loop_
_publ_author_name
'Kluever, E'
'Mueller-Buschbaum, Hk'

_publ_section_title
;
Zur Kristallchemie von Ba Ni Pr2 O5 und Ba Mn0.36 Mg0.64 Nd2 O5
;
_journal_name_full 'Journal of Alloys Compd.'
_journal_page_first 159
_journal_page_last 162
_journal_paper_doi 10.1016/0925-8388(94)90028-0
_journal_volume 206
_journal_year 1994
_chemical_formula_structural 'Ba Ni Pr2 O5'
_chemical_formula_sum 'Ba Ni O5 Pr2'
_chemical_name_systematic 'Barium nickel dipraseodymium oxide'
_space_group_IT_number 71
_symmetry_cell_setting orthorhombic
_symmetry_Int_Tables_number 71
_symmetry_space_group_name_Hall '-I 2 2'
_symmetry_space_group_name_H-M 'I m m m'
_cell_angle_alpha 90
_cell_angle_beta 90
_cell_angle_gamma 90
_cell_formula_units_Z 2
_cell_length_a 3.8339(24)
_cell_length_b 5.9615(14)
_cell_length_c 11.6981(32)
_cell_volume 267.4
_refine_ls_R_factor_all 0.043
_cod_database_code 2002709

loop_
_symmetry_equiv_pos_as_xyz
x,y,z
x,-y,-z
-x,y,-z
-x,-y,z
-x,-y,-z
-x,y,z
x,-y,z
x,y,-z
1/2+x,1/2+y,1/2+z
1/2+x,1/2-y,1/2-z
1/2-x,1/2+y,1/2-z
1/2-x,1/2-y,1/2+z
1/2-x,1/2-y,1/2-z
1/2-x,1/2+y,1/2+z
1/2+x,1/2-y,1/2+z
1/2+x,1/2+y,1/2-z

loop_
_atom_site_aniso_label
_atom_site_aniso_B_11
_atom_site_aniso_B_12
_atom_site_aniso_B_13
_atom_site_aniso_B_22
_atom_site_aniso_B_23
_atom_site_aniso_B_33
Ba1 1.65(9) 0. 0. 0.59(7) 0. 0.52(7)
Ni1 0.77(14) 0. 0. 0.48(13) 0. 0.48(12)
Pr1 0.73(4) 0. 0. 0.22(4) 0. 0.33(4)

loop_
_atom_site_label
_atom_site_type_symbol
_atom_site_symmetry_multiplicity
_atom_site_Wyckoff_symbol
_atom_site_fract_x
_atom_site_fract_y
_atom_site_fract_z
_atom_site_occupancy
_atom_site_attached_hydrogens
_atom_site_calc_flag
Ba1 Ba2+ 2 a 0. 0. 0. 1. 0 d
Ni1 Ni2+ 2 c 0.5 0.5 0. 1. 0 d
Pr1 Pr3+ 4 j 0.5 0. 0.7026(1) 1. 0 d
O1 O2- 8 l 0. 0.759(2) 0.356(1) 1. 0 d
O2 O2- 2 d 0.5 0. 0.5 1. 0 d

loop_
_atom_type_symbol
_atom_type_oxidation_number
Ba2+ 2.000
Ni2+ 2.000
Pr3+ 3.000
O2- -2.000
